data_7210032
loop_
_publ_author_name
'Eberhard, Jens'
'Stoll, Ion'
'Brockhinke, Regina'
'Neumann, Beate'
'Stammler, Hans-Georg'
'Riefer, Arthur'
'Rauls, Eva'
'Schmidt, Wolf Gero'
'Mattay, Jochen'

_publ_section_title
;
 Structural variety of 5-fluoroarene-2-aminopyrimidine in comparison to
 2-aminopyrimidine silver(i) coordination polymers: progress report and
 overview
;
_journal_issue 21
_journal_name_full CrystEngComm
_journal_page_first 4225
_journal_paper_doi 10.1039/c2ce26388b
_journal_volume 15
_journal_year 2013
_chemical_formula_moiety 'C12 H10 Ag F4 N5 O3'
_chemical_formula_sum 'C12 H10 Ag F4 N5 O3'
_chemical_formula_weight 456.12
_chemical_name_systematic ?
_space_group_IT_number 14
_symmetry_cell_setting monoclinic
_symmetry_space_group_name_Hall '-P 2ybc'
_symmetry_space_group_name_H-M 'P 1 21/c 1'
_atom_sites_solution_hydrogens geom
_atom_sites_solution_primary direct
_atom_sites_solution_secondary difmap
_audit_creation_method SHELXL-97
_cell_angle_alpha 90.00
_cell_angle_beta 100.5912(17)
_cell_angle_gamma 90.00
_cell_formula_units_Z 4
_cell_length_a 6.32870(10)
_cell_length_b 25.1946(8)
_cell_length_c 9.1130(3)
_cell_measurement_reflns_used 15430
_cell_measurement_temperature 100(2)
_cell_measurement_theta_max 30.034
_cell_measurement_theta_min 2.910
_cell_volume 1428.30(7)
_computing_cell_refinement 'HKL Scalepack (Otwinowski & Minor 1997)'
_computing_data_collection 'Collect, Bruker AXS, 2004'
_computing_data_reduction 'Denzo and Scalepack (Otwinowski & Minor, 1997)'
_computing_molecular_graphics 'SHELXTL-PLUS (1990)'
_computing_publication_material 'SHELXL-97 (Sheldrick, 1997)'
_computing_structure_refinement 'SHELXL-97 (Sheldrick, 1997)'
_computing_structure_solution 'SHELXS-97 (Sheldrick, 1990)'
_diffrn_ambient_temperature 100(2)
_diffrn_measured_fraction_theta_full 0.993
_diffrn_measured_fraction_theta_max 0.993
_diffrn_measurement_device_type KappaCCD
_diffrn_measurement_method CCD
_diffrn_radiation_monochromator graphite
_diffrn_radiation_source 'fine-focus sealed tube'
_diffrn_radiation_type MoK\a
_diffrn_radiation_wavelength 0.71073
_diffrn_reflns_av_R_equivalents 0.036
_diffrn_reflns_av_sigmaI/netI 0.0415
_diffrn_reflns_limit_h_max 8
_diffrn_reflns_limit_h_min -8
_diffrn_reflns_limit_k_max 35
_diffrn_reflns_limit_k_min -34
_diffrn_reflns_limit_l_max 12
_diffrn_reflns_limit_l_min -12
_diffrn_reflns_number 17026
_diffrn_reflns_theta_full 29.99
_diffrn_reflns_theta_max 29.99
_diffrn_reflns_theta_min 3.23
_exptl_absorpt_coefficient_mu 1.486
_exptl_absorpt_correction_T_max 0.8656
_exptl_absorpt_correction_T_min 0.6641
_exptl_absorpt_correction_type multi-scan
_exptl_absorpt_process_details 'Denzo and Scalepack (Otwinowski & Minor, 1997)'
_exptl_crystal_colour Colourless
_exptl_crystal_density_diffrn 2.121
_exptl_crystal_density_method 'not measured'
_exptl_crystal_description needle
_exptl_crystal_F_000 896
_exptl_crystal_size_max 0.30
_exptl_crystal_size_mid 0.10
_exptl_crystal_size_min 0.10
_refine_diff_density_max 0.564
_refine_diff_density_min -0.824
_refine_diff_density_rms 0.105
_refine_ls_extinction_method none
_refine_ls_goodness_of_fit_ref 1.086
_refine_ls_hydrogen_treatment mixed
_refine_ls_matrix_type full
_refine_ls_number_parameters 236
_refine_ls_number_reflns 4132
_refine_ls_number_restraints 0
_refine_ls_restrained_S_all 1.086
_refine_ls_R_factor_all 0.0389
_refine_ls_R_factor_gt 0.0267
_refine_ls_shift/su_max 0.001
_refine_ls_shift/su_mean 0.000
_refine_ls_structure_factor_coef Fsqd
_refine_ls_weighting_details 'calc w=1/[\s^2^(Fo^2^)+(0.0250P)^2^+0.0000P] where P=(Fo^2^+2Fc^2^)/3'
_refine_ls_weighting_scheme calc
_refine_ls_wR_factor_gt 0.0564
_refine_ls_wR_factor_ref 0.0597
_reflns_number_gt 3371
_reflns_number_total 4132
_reflns_threshold_expression >2sigma(I)
_cod_data_source_file c2ce26388b.txt
_cod_data_source_block compound11a
_cod_depositor_comments
;
The following automatic conversions were performed:

'_symmetry_cell_setting' value 'Monoclinic' changed to 'monoclinic'
according to /home/saulius/struct/CIF-dictionaries/cif_core.dic
dictionary named 'cif_core.dic' version 2.4.2 from 2011-04-26.

Automatic conversion script
Id: cif_fix_values 1891 2012-01-12 08:04:46Z andrius 
;
_cod_original_sg_symbol_H-M 'P 21/c'
_cod_database_code 7210032

loop_
_symmetry_equiv_pos_as_xyz
'x, y, z'
'-x, y+1/2, -z+1/2'
'-x, -y, -z'
'x, -y-1/2, z-1/2'

loop_
_atom_site_label
_atom_site_type_symbol
_atom_site_fract_x
_atom_site_fract_y
_atom_site_fract_z
_atom_site_U_iso_or_equiv
_atom_site_adp_type
_atom_site_occupancy
_atom_site_symmetry_multiplicity
_atom_site_calc_flag
_atom_site_refinement_flags
Ag1 Ag 0.133740(19) 0.335901(6) 0.507394(17) 0.01407(5) Uani 1 1 d .
F1 F -0.78991(15) 0.47944(5) 0.16218(13) 0.0162(3) Uani 1 1 d .
F2 F -0.82211(16) 0.56159(5) -0.01808(12) 0.0171(3) Uani 1 1 d .
F3 F -0.09497(16) 0.60688(5) 0.17635(13) 0.0160(3) Uani 1 1 d .
F4 F -0.06388(15) 0.52410(5) 0.35118(12) 0.0153(3) Uani 1 1 d .
O1 O 0.3290(2) 0.27077(6) 0.39764(16) 0.0184(3) Uani 1 1 d .
O2 O 0.29546(19) 0.20705(6) 0.23543(16) 0.0187(3) Uani 1 1 d .
O3 O 0.0192(2) 0.25549(7) 0.25785(18) 0.0281(4) Uani 1 1 d .
N1 N -0.1833(2) 0.37576(7) 0.46706(18) 0.0122(3) Uani 1 1 d .
N2 N -0.3131(3) 0.32169(8) 0.6353(2) 0.0157(4) Uani 1 1 d .
H1 H -0.409(4) 0.3097(11) 0.669(3) 0.027(7) Uiso 1 1 d .
H2 H -0.189(3) 0.3048(10) 0.652(2) 0.017(6) Uiso 1 1 d .
N3 N -0.5401(2) 0.38617(7) 0.51542(18) 0.0120(3) Uani 1 1 d .
N4 N -0.4832(3) 0.63005(7) -0.0325(2) 0.0182(4) Uani 1 1 d .
N5 N 0.2125(2) 0.24448(7) 0.29657(18) 0.0135(3) Uani 1 1 d .
C1 C -0.3450(3) 0.36142(8) 0.5383(2) 0.0115(4) Uani 1 1 d .
C2 C -0.5599(3) 0.42986(8) 0.4310(2) 0.0122(4) Uani 1 1 d .
H2A H -0.6914 0.4489 0.4196 0.015 Uiso 1 1 calc R
C3 C -0.3999(3) 0.44928(8) 0.3587(2) 0.0112(4) Uani 1 1 d .
C4 C -0.2145(3) 0.41810(8) 0.3780(2) 0.0122(4) Uani 1 1 d .
H4 H -0.1044 0.4276 0.3247 0.015 Uiso 1 1 calc R
C5 C -0.4234(3) 0.49694(8) 0.2640(2) 0.0114(4) Uani 1 1 d .
C6 C -0.6158(3) 0.51152(8) 0.1706(2) 0.0122(4) Uani 1 1 d .
C7 C -0.6339(3) 0.55451(8) 0.0781(2) 0.0128(4) Uani 1 1 d .
C8 C -0.4625(3) 0.58907(8) 0.0691(2) 0.0130(4) Uani 1 1 d .
C9 C -0.2701(3) 0.57549(8) 0.1664(2) 0.0127(4) Uani 1 1 d .
C10 C -0.2539(3) 0.53155(8) 0.2568(2) 0.0110(4) Uani 1 1 d .
C11 C -0.6663(3) 0.66659(9) -0.0465(3) 0.0203(5) Uani 1 1 d .
H11A H -0.7650 0.6545 0.0179 0.030 Uiso 1 1 calc R
H11B H -0.7419 0.6673 -0.1505 0.030 Uiso 1 1 calc R
H11C H -0.6145 0.7023 -0.0163 0.030 Uiso 1 1 calc R
C12 C -0.3009(3) 0.64947(9) -0.0925(3) 0.0197(5) Uani 1 1 d .
H12A H -0.2326 0.6787 -0.0304 0.030 Uiso 1 1 calc R
H12B H -0.3500 0.6621 -0.1948 0.030 Uiso 1 1 calc R
H12C H -0.1969 0.6207 -0.0929 0.030 Uiso 1 1 calc R

loop_
_atom_site_aniso_label
_atom_site_aniso_U_11
_atom_site_aniso_U_22
_atom_site_aniso_U_33
_atom_site_aniso_U_23
_atom_site_aniso_U_13
_atom_site_aniso_U_12
Ag1 0.01031(7) 0.01433(9) 0.01784(9) 0.00237(7) 0.00327(5) 0.00211(5)
F1 0.0108(4) 0.0168(7) 0.0203(7) 0.0012(5) 0.0007(4) -0.0032(4)
F2 0.0124(4) 0.0202(7) 0.0163(6) 0.0022(5) -0.0041(4) 0.0020(4)
F3 0.0144(5) 0.0142(6) 0.0193(6) 0.0014(5) 0.0027(4) -0.0047(4)
F4 0.0109(4) 0.0166(6) 0.0167(6) 0.0020(5) -0.0025(4) -0.0008(4)
O1 0.0197(6) 0.0166(8) 0.0167(8) -0.0064(7) -0.0024(6) 0.0007(6)
O2 0.0177(6) 0.0186(8) 0.0204(8) -0.0088(7) 0.0049(6) 0.0017(6)
O3 0.0124(6) 0.0228(9) 0.0458(11) -0.0098(8) -0.0029(6) 0.0039(6)
N1 0.0108(6) 0.0137(9) 0.0120(9) 0.0016(7) 0.0018(6) 0.0006(6)
N2 0.0108(7) 0.0158(9) 0.0206(10) 0.0060(8) 0.0033(7) 0.0004(6)
N3 0.0095(6) 0.0134(9) 0.0129(9) -0.0008(7) 0.0016(6) -0.0004(6)
N4 0.0220(8) 0.0150(9) 0.0179(10) 0.0065(8) 0.0044(7) 0.0023(7)
N5 0.0144(7) 0.0128(9) 0.0131(9) 0.0014(7) 0.0023(6) -0.0014(6)
C1 0.0124(7) 0.0102(10) 0.0112(10) 0.0006(8) 0.0004(7) -0.0026(7)
C2 0.0113(7) 0.0116(10) 0.0134(10) -0.0048(8) 0.0012(7) 0.0016(7)
C3 0.0119(7) 0.0119(10) 0.0095(10) -0.0014(8) 0.0011(7) 0.0001(7)
C4 0.0111(7) 0.0131(10) 0.0126(10) -0.0015(8) 0.0024(7) -0.0022(7)
C5 0.0122(7) 0.0114(10) 0.0111(10) -0.0003(8) 0.0029(7) 0.0017(7)
C6 0.0108(7) 0.0132(10) 0.0127(10) -0.0029(8) 0.0028(7) -0.0010(7)
C7 0.0115(7) 0.0138(10) 0.0119(10) -0.0008(8) -0.0011(7) 0.0013(7)
C8 0.0155(8) 0.0128(10) 0.0109(10) -0.0022(8) 0.0030(7) 0.0012(7)
C9 0.0122(7) 0.0124(10) 0.0140(10) -0.0023(8) 0.0034(7) -0.0029(7)
C10 0.0106(7) 0.0120(10) 0.0096(9) -0.0008(8) -0.0001(7) 0.0002(7)
C11 0.0215(9) 0.0145(11) 0.0217(12) 0.0024(9) -0.0044(8) 0.0024(8)
C12 0.0278(10) 0.0143(11) 0.0175(12) 0.0009(9) 0.0050(9) -0.0048(8)

loop_
_atom_type_symbol
_atom_type_description
_atom_type_scat_dispersion_real
_atom_type_scat_dispersion_imag
_atom_type_scat_source
C C 0.0033 0.0016 'International Tables Vol C Tables 4.2.6.8 and 6.1.1.4'
H H 0.0000 0.0000 'International Tables Vol C Tables 4.2.6.8 and 6.1.1.4'
F F 0.0171 0.0103 'International Tables Vol C Tables 4.2.6.8 and 6.1.1.4'
N N 0.0061 0.0033 'International Tables Vol C Tables 4.2.6.8 and 6.1.1.4'
O O 0.0106 0.0060 'International Tables Vol C Tables 4.2.6.8 and 6.1.1.4'
Ag Ag -0.8971 1.1015 'International Tables Vol C Tables 4.2.6.8 and 6.1.1.4'

loop_
_geom_angle_atom_site_label_1
_geom_angle_atom_site_label_2
_geom_angle_atom_site_label_3
_geom_angle
_geom_angle_site_symmetry_1
_geom_angle_site_symmetry_3
N1 Ag1 O1 140.11(5) . .
N1 Ag1 O2 125.31(5) . 4_566
O1 Ag1 O2 83.19(5) . 4_566
N1 Ag1 N3 120.77(6) . 1_655
O1 Ag1 N3 82.38(5) . 1_655
O2 Ag1 N3 89.09(5) 4_566 1_655
N5 O1 Ag1 113.01(11) . .
N5 O2 Ag1 125.13(10) . 4_565
C4 N1 C1 117.65(16) . .
C4 N1 Ag1 119.50(12) . .
C1 N1 Ag1 122.66(13) . .
C1 N2 H1 121.2(18) . .
C1 N2 H2 119.8(15) . .
H1 N2 H2 118(2) . .
C2 N3 C1 116.80(16) . .
C2 N3 Ag1 115.25(11) . 1_455
C1 N3 Ag1 120.67(13) . 1_455
C8 N4 C12 121.51(16) . .
C8 N4 C11 120.34(17) . .
C12 N4 C11 115.23(18) . .
O3 N5 O2 120.76(16) . .
O3 N5 O1 120.36(17) . .
O2 N5 O1 118.88(14) . .
N2 C1 N1 118.95(16) . .
N2 C1 N3 117.99(17) . .
N1 C1 N3 123.06(18) . .
N3 C2 C3 124.22(16) . .
N3 C2 H2A 117.9 . .
C3 C2 H2A 117.9 . .
C2 C3 C4 114.17(18) . .
C2 C3 C5 124.08(16) . .
C4 C3 C5 121.70(17) . .
N1 C4 C3 123.64(18) . .
N1 C4 H4 118.2 . .
C3 C4 H4 118.2 . .
C10 C5 C6 113.48(18) . .
C10 C5 C3 122.89(15) . .
C6 C5 C3 123.62(17) . .
F1 C6 C7 117.58(15) . .
F1 C6 C5 118.97(18) . .
C7 C6 C5 123.26(17) . .
F2 C7 C6 117.92(16) . .
F2 C7 C8 118.47(18) . .
C6 C7 C8 123.39(16) . .
N4 C8 C7 121.66(16) . .
N4 C8 C9 124.71(17) . .
C7 C8 C9 113.53(18) . .
F3 C9 C10 117.52(15) . .
F3 C9 C8 120.19(18) . .
C10 C9 C8 122.27(17) . .
F4 C10 C9 116.85(16) . .
F4 C10 C5 118.96(17) . .
C9 C10 C5 124.04(16) . .
N4 C11 H11A 109.5 . .
N4 C11 H11B 109.5 . .
H11A C11 H11B 109.5 . .
N4 C11 H11C 109.5 . .
H11A C11 H11C 109.5 . .
H11B C11 H11C 109.5 . .
N4 C12 H12A 109.5 . .
N4 C12 H12B 109.5 . .
H12A C12 H12B 109.5 . .
N4 C12 H12C 109.5 . .
H12A C12 H12C 109.5 . .
H12B C12 H12C 109.5 . .

loop_
_geom_bond_atom_site_label_1
_geom_bond_atom_site_label_2
_geom_bond_distance
_geom_bond_site_symmetry_2
Ag1 N1 2.2134(15) .
Ag1 O1 2.3820(14) .
Ag1 O2 2.3990(14) 4_566
Ag1 N3 2.4111(15) 1_655
F1 C6 1.357(2) .
F2 C7 1.3547(19) .
F3 C9 1.351(2) .
F4 C10 1.3567(18) .
O1 N5 1.257(2) .
O2 N5 1.258(2) .
O2 Ag1 2.3990(14) 4_565
O3 N5 1.2405(19) .
N1 C4 1.333(3) .
N1 C1 1.358(2) .
N2 C1 1.326(3) .
N2 H1 0.79(2) .
N2 H2 0.88(2) .
N3 C2 1.335(3) .
N3 C1 1.365(2) .
N3 Ag1 2.4111(15) 1_455
N4 C8 1.377(3) .
N4 C12 1.450(3) .
N4 C11 1.467(3) .
C2 C3 1.394(3) .
C2 H2A 0.9500 .
C3 C4 1.396(2) .
C3 C5 1.470(3) .
C4 H4 0.9500 .
C5 C10 1.393(3) .
C5 C6 1.400(2) .
C6 C7 1.364(3) .
C7 C8 1.405(3) .
C8 C9 1.411(2) .
C9 C10 1.372(3) .
C11 H11A 0.9800 .
C11 H11B 0.9800 .
C11 H11C 0.9800 .
C12 H12A 0.9800 .
C12 H12B 0.9800 .
C12 H12C 0.9800 .
